data_8102993
loop_
_publ_author_name
'Zhi-Sheng Lin'
'Ya-Xi Huang'
'Yurii Prots'
'Jing-Tai Zhao'
'R\"udiger Kniep'

_publ_section_title
;
 Crystal structure of potassium vanadium
 (monophosphate-hydrogenmonoborate-monophosphate), KV[BP2O8(OH)]
;
_journal_issue 4
_journal_name_full 'Zeitschrift f\"ur Kristallographie - New Crystal Structures'
_journal_page_first 323
_journal_volume 223
_journal_year 2008
_chemical_formula_sum 'B2 H2 K2 O18 P4 V2'
_chemical_formula_weight 615.604
_space_group_IT_number 2
_symmetry_cell_setting triclinic
_symmetry_space_group_name_Hall '-P 1'
_symmetry_space_group_name_H-M 'P -1'
_audit_creation_date 2008-01-15T10:34:41-00:00
_audit_creation_method 'WinGX routine-INITIALISE'
_cell_angle_alpha 86.847(4)
_cell_angle_beta 80.196(3)
_cell_angle_gamma 86.330(3)
_cell_formula_units_Z 1
_cell_length_a 5.1647(1)
_cell_length_b 8.0585(2)
_cell_length_c 8.3567(2)
_cell_measurement_temperature 295
_cell_volume 341.677(14)
_computing_data_collection 'CrystalClear (Rigaku/MSC Inc., 2005)'
_computing_data_reduction 'CrystalClear (Rigaku/MSC Inc., 2005)'
_computing_structure_refinement 'SHELXL-97 (Sheldrick, 1997)'
_computing_structure_solution 'SHELXS-97 (Sheldrick, 1997)'
_diffrn_ambient_temperature 293(2)
_diffrn_detector_area_resol_mean 14.6306
_diffrn_measurement_details
;
scan:
 Number of images: 450
            Slice: -180.0000 - 180.0000
      Image width: 0.8000
         Exp time: 60.0000
    Rotation axis: Phi
            Omega: 0.0000
              Chi: 0.0000
              Phi: 0.0000
              XTD: 42.0300
           2theta: -25.0000
scan:
 Number of images: 70
            Slice: -38.0000 - 18.0000
      Image width: 0.8000
         Exp time: 60.0000
    Rotation axis: Omega
            Omega: 0.0000
              Chi: -90.0000
              Phi: -5.0000
              XTD: 42.0300
           2theta: -25.0000
scan:
 Number of images: 70
            Slice: -38.0000 - 18.0000
      Image width: 0.8000
         Exp time: 60.0000
    Rotation axis: Omega
            Omega: 0.0000
              Chi: -90.0000
              Phi: 35.0000
              XTD: 42.0300
           2theta: -25.0000
scan:
 Number of images: 70
            Slice: -38.0000 - 18.0000
      Image width: 0.8000
         Exp time: 60.0000
    Rotation axis: Omega
            Omega: 0.0000
              Chi: -90.0000
              Phi: 55.0000
              XTD: 42.0300
           2theta: -25.0000
;
_diffrn_measurement_device 'Rigaku AFC7'
_diffrn_measurement_method oscillation
_diffrn_radiation_detector 'Mercury CCD'
_diffrn_radiation_monochromator 'Graphite Monochromator'
_diffrn_radiation_source 'Sealed Tube'
_diffrn_radiation_type MoK\a
_diffrn_radiation_wavelength 0.7107
_diffrn_reflns_av_R_equivalents 0.028
_diffrn_reflns_av_sigmaI/netI 0.043
_diffrn_reflns_limit_h_max 6
_diffrn_reflns_limit_h_min -7
_diffrn_reflns_limit_k_max 11
_diffrn_reflns_limit_k_min -11
_diffrn_reflns_limit_l_max 12
_diffrn_reflns_limit_l_min -12
_diffrn_reflns_number 5001
_diffrn_reflns_reduction_process 'Lp corrections applied'
_diffrn_reflns_theta_max 30.80
_diffrn_reflns_theta_min 2.47
_diffrn_source_current 32.0000
_diffrn_source_power 1.6000
_diffrn_source_voltage 50.0000
_exptl_absorpt_coefficient_mu 2.56
_exptl_absorpt_correction_T_max 1.0000
_exptl_absorpt_correction_T_min 0.8666
_exptl_absorpt_correction_type multi-scan
_exptl_crystal_colour greenish
_exptl_crystal_density_diffrn 2.99
_exptl_crystal_density_method 'not measured'
_exptl_crystal_description platelet
_exptl_crystal_F_000 300
_exptl_crystal_size_max 0.080
_exptl_crystal_size_mid 0.050
_exptl_crystal_size_min 0.018
_refine_diff_density_max 0.823
_refine_diff_density_min -0.783
_refine_ls_extinction_coef 0.006(2)
_refine_ls_extinction_expression Fc^*^=kFc[1+0.001xFc^2^\l^3^/sin(2\q)]^-1/4^
_refine_ls_extinction_method SHELXL
_refine_ls_goodness_of_fit_ref 1.151
_refine_ls_hydrogen_treatment mixed
_refine_ls_matrix_type full
_refine_ls_number_parameters 131
_refine_ls_number_reflns 2022
_refine_ls_number_restraints 1
_refine_ls_restrained_S_all 1.151
_refine_ls_R_factor_all 0.053
_refine_ls_R_factor_gt 0.045
_refine_ls_shift/su_max 0.001
_refine_ls_shift/su_mean 0.001
_refine_ls_structure_factor_coef Fsqd
_refine_ls_weighting_details 'calc w=1/[\s^2^(Fo^2^)+(0.0214P)^2^+1.3459P] where P=(Fo^2^+2Fc^2^)/3'
_refine_ls_weighting_scheme calc
_refine_ls_wR_factor_gt 0.085
_refine_ls_wR_factor_ref 0.091
_reflns_number_gt 1765
_reflns_number_total 2022
_reflns_threshold_expression >2sigma(I)
_cod_data_source_file 409957.cff
_cod_data_source_block ZSL_545_KV[BP2O8(OH]
_cod_depositor_comments
;
The following automatic conversions were performed:
'_exptl_absorpt_correction_type' value 'Multi-scan' changed to
'multi-scan' according to
'/home/saulius/struct/CIF-dictionaries/cif_core.dic' dictionary named
'cif_core.dic' version 2.4.1 from 2010-06-29.

Automatic conversion script
Id: cif_fix_enum 1555 2011-01-17 13:19:09Z saulius 
;
_cod_original_cell_volume 341.68(1)
_cod_original_sg_symbol_H-M P-1
_cod_original_formula_sum 'H B K O9 P2 V'
_cod_database_code 8102993

loop_
_symmetry_equiv_pos_as_xyz
'x, y, z'
'-x, -y, -z'

loop_
_atom_site_label
_atom_site_type_symbol
_atom_site_symmetry_multiplicity
_atom_site_Wyckoff_symbol
_atom_site_fract_x
_atom_site_fract_y
_atom_site_fract_z
_atom_site_U_iso_or_equiv
_atom_site_adp_type
_atom_site_occupancy
_atom_site_calc_flag
_atom_site_refinement_flags
_atom_site_disorder_assembly
_atom_site_disorder_group
K1 K 2 i 0.72085(15) 0.32579(10) 0.11395(10) 0.01818(19) Uani 1 d . . .
V1 V 2 i 0.26597(10) 0.19689(7) 0.80713(7) 0.00823(15) Uani 1 d . . .
B1 B 2 i 0.1234(7) 0.2635(5) 0.4466(5) 0.0099(6) Uani 1 d . . .
P1 P 2 i 0.20055(15) 0.57981(10) 0.30341(10) 0.00826(18) Uani 1 d . . .
P2 P 2 i 0.21705(15) 0.06279(10) 0.18543(10) 0.00782(18) Uani 1 d . . .
O1 O 2 i 0.4486(4) 0.6443(3) 0.2048(3) 0.0103(4) Uani 1 d . . .
O2 O 2 i 0.0266(4) 0.4077(3) 0.7918(3) 0.0108(4) Uani 1 d . . .
O3 O 2 i 0.2712(4) 0.3956(3) 0.3486(3) 0.0117(5) Uani 1 d . . .
O4 O 2 i 0.1287(4) 0.6736(3) 0.4635(3) 0.0120(5) Uani 1 d . . .
O5 O 2 i 0.0602(4) 0.9209(3) 0.1502(3) 0.0116(5) Uani 1 d . . .
O6 O 2 i 0.4908(4) 0.0035(3) 0.2184(3) 0.0124(5) Uani 1 d . . .
O7 O 2 i 0.2418(5) 0.1986(3) 0.0493(3) 0.0110(4) Uani 1 d . . .
O8 O 2 i 0.0556(5) 0.1427(3) 0.3396(3) 0.0118(5) Uani 1 d . . .
O9 O 2 i 0.2914(5) 0.1878(3) 0.5592(3) 0.0146(5) Uani 1 d D . .
H9 H 2 i 0.455(5) 0.173(6) 0.509(5) 0.022 Uiso 1 d D . .

loop_
_atom_site_aniso_label
_atom_site_aniso_U_11
_atom_site_aniso_U_22
_atom_site_aniso_U_33
_atom_site_aniso_U_23
_atom_site_aniso_U_13
_atom_site_aniso_U_12
K1 0.0131(3) 0.0183(4) 0.0228(4) -0.0020(3) -0.0014(3) -0.0010(3)
V1 0.0077(2) 0.0084(3) 0.0085(3) 0.00021(19) -0.00115(19) -0.00086(19)
B1 0.0108(15) 0.0087(15) 0.0100(15) -0.0023(12) -0.0013(13) 0.0014(12)
P1 0.0078(3) 0.0082(4) 0.0087(4) 0.0004(3) -0.0010(3) -0.0014(3)
P2 0.0067(3) 0.0077(4) 0.0091(4) 0.0000(3) -0.0015(3) -0.0008(3)
O1 0.0088(10) 0.0092(10) 0.0124(11) 0.0000(8) 0.0004(8) -0.0035(8)
O2 0.0105(10) 0.0089(10) 0.0136(11) -0.0003(9) -0.0038(9) -0.0005(8)
O3 0.0110(10) 0.0100(11) 0.0130(11) 0.0026(9) 0.0000(9) 0.0004(9)
O4 0.0125(11) 0.0126(11) 0.0109(11) -0.0034(9) -0.0019(9) 0.0008(9)
O5 0.0099(10) 0.0106(11) 0.0149(11) -0.0012(9) -0.0021(9) -0.0048(8)
O6 0.0094(10) 0.0113(11) 0.0174(12) -0.0022(9) -0.0055(9) 0.0021(9)
O7 0.0148(11) 0.0088(10) 0.0099(11) -0.0004(8) -0.0032(9) -0.0019(9)
O8 0.0129(10) 0.0123(11) 0.0096(11) -0.0040(9) 0.0018(9) -0.0031(9)
O9 0.0159(11) 0.0177(12) 0.0088(11) 0.0009(9) -0.0009(9) 0.0051(10)

loop_
_atom_type_symbol
_atom_type_description
_atom_type_scat_dispersion_real
_atom_type_scat_dispersion_imag
_atom_type_scat_source
H H 0.0000 0.0000 'International Tables Vol C Tables 4.2.6.8 and 6.1.1.4'
B B 0.0013 0.0007 'International Tables Vol C Tables 4.2.6.8 and 6.1.1.4'
K K 0.2009 0.2494 'International Tables Vol C Tables 4.2.6.8 and 6.1.1.4'
O O 0.0106 0.006 'International Tables Vol C Tables 4.2.6.8 and 6.1.1.4'
P P 0.1023 0.0942 'International Tables Vol C Tables 4.2.6.8 and 6.1.1.4'
V V 0.3005 0.52946 'International Tables Vol C Tables 4.2.6.8 and 6.1.1.4'

loop_
_geom_angle_atom_site_label_1
_geom_angle_atom_site_label_2
_geom_angle_atom_site_label_3
_geom_angle
_geom_angle_site_symmetry_1
_geom_angle_site_symmetry_3
_geom_angle_publ_flag
O7 K1 O2 80.41(7) 1_655 2_666 ?
O7 K1 O3 147.60(7) 1_655 . ?
O2 K1 O3 91.23(7) 2_666 . ?
O7 K1 O7 131.10(9) 1_655 . ?
O2 K1 O7 148.02(7) 2_666 . ?
O3 K1 O7 65.02(7) . . ?
O7 K1 O1 136.67(7) 1_655 . ?
O2 K1 O1 56.78(7) 2_666 . ?
O3 K1 O1 50.01(7) . . ?
O7 K1 O1 91.25(7) . . ?
O7 K1 O1 104.56(7) 1_655 2_665 ?
O2 K1 O1 117.84(7) 2_666 2_665 ?
O3 K1 O1 106.99(7) . 2_665 ?
O7 K1 O1 56.06(6) . 2_665 ?
O1 K1 O1 91.19(7) . 2_665 ?
O7 K1 O2 62.53(7) 1_655 1_654 ?
O2 K1 O2 83.35(8) 2_666 1_654 ?
O3 K1 O2 147.92(7) . 1_654 ?
O7 K1 O2 105.14(7) . 1_654 ?
O1 K1 O2 102.58(7) . 1_654 ?
O1 K1 O2 50.57(6) 2_665 1_654 ?
O7 K1 O6 95.85(7) 1_655 . ?
O2 K1 O6 145.38(8) 2_666 . ?
O3 K1 O6 73.54(7) . . ?
O7 K1 O6 50.68(6) . . ?
O1 K1 O6 122.58(7) . . ?
O1 K1 O6 96.51(7) 2_665 . ?
O2 K1 O6 125.59(7) 1_654 . ?
O7 K1 O8 50.21(7) 1_655 1_655 ?
O2 K1 O8 79.85(7) 2_666 1_655 ?
O3 K1 O8 97.61(7) . 1_655 ?
O7 K1 O8 122.37(7) . 1_655 ?
O1 K1 O8 119.74(7) . 1_655 ?
O1 K1 O8 148.69(7) 2_665 1_655 ?
O2 K1 O8 112.35(7) 1_654 1_655 ?
O6 K1 O8 71.89(6) . 1_655 ?
O7 K1 O5 54.99(6) 1_655 2_665 ?
O2 K1 O5 127.45(7) 2_666 2_665 ?
O3 K1 O5 141.31(7) . 2_665 ?
O7 K1 O5 79.05(7) . 2_665 ?
O1 K1 O5 149.35(7) . 2_665 ?
O1 K1 O5 59.21(7) 2_665 2_665 ?
O2 K1 O5 53.64(7) 1_654 2_665 ?
O6 K1 O5 72.74(7) . 2_665 ?
O8 K1 O5 89.48(7) 1_655 2_665 ?
O7 K1 P2 27.14(5) 1_655 1_655 ?
O2 K1 P2 90.67(5) 2_666 1_655 ?
O3 K1 P2 123.26(5) . 1_655 ?
O7 K1 P2 119.87(6) . 1_655 ?
O1 K1 P2 143.22(5) . 1_655 ?
O1 K1 P2 121.56(6) 2_665 1_655 ?
O2 K1 P2 88.51(5) 1_654 1_655 ?
O6 K1 P2 73.53(5) . 1_655 ?
O8 K1 P2 27.83(5) 1_655 1_655 ?
O5 K1 P2 62.95(5) 2_665 1_655 ?
O7 K1 P2 120.27(6) 1_655 . ?
O2 K1 P2 149.70(6) 2_666 . ?
O3 K1 P2 59.22(5) . . ?
O7 K1 P2 26.43(5) . . ?
O1 K1 P2 101.85(5) . . ?
O1 K1 P2 80.45(5) 2_665 . ?
O2 K1 P2 124.90(5) 1_654 . ?
O6 K1 P2 26.52(5) . . ?
O8 K1 P2 96.44(5) 1_655 . ?
O5 K1 P2 82.25(5) 2_665 . ?
P2 K1 P2 99.91(3) 1_655 . ?
O5 V1 O6 96.60(10) 2_566 2_656 ?
O5 V1 O1 167.03(10) 2_566 2_666 ?
O6 V1 O1 94.68(10) 2_656 2_666 ?
O5 V1 O7 86.63(10) 2_566 1_556 ?
O6 V1 O7 94.89(10) 2_656 1_556 ?
O1 V1 O7 86.04(10) 2_666 1_556 ?
O5 V1 O2 85.45(10) 2_566 . ?
O6 V1 O2 170.39(10) 2_656 . ?
O1 V1 O2 84.48(9) 2_666 . ?
O7 V1 O2 94.60(10) 1_556 . ?
O5 V1 O9 92.59(10) 2_566 . ?
O6 V1 O9 83.77(10) 2_656 . ?
O1 V1 O9 94.99(10) 2_666 . ?
O7 V1 O9 178.37(10) 1_556 . ?
O2 V1 O9 86.76(10) . . ?
O5 V1 K1 58.33(8) 2_566 1_456 ?
O6 V1 K1 134.11(8) 2_656 1_456 ?
O1 V1 K1 108.93(7) 2_666 1_456 ?
O7 V1 K1 50.23(7) 1_556 1_456 ?
O2 V1 K1 54.60(7) . 1_456 ?
O9 V1 K1 130.37(7) . 1_456 ?
O5 V1 K1 122.03(8) 2_566 2_666 ?
O6 V1 K1 139.40(7) 2_656 2_666 ?
O1 V1 K1 45.64(7) 2_666 2_666 ?
O7 V1 K1 76.95(7) 1_556 2_666 ?
O2 V1 K1 42.41(7) . 2_666 ?
O9 V1 K1 104.68(8) . 2_666 ?
K1 V1 K1 69.02(2) 1_456 2_666 ?
O5 V1 K1 129.86(8) 2_566 1_556 ?
O6 V1 K1 84.23(7) 2_656 1_556 ?
O1 V1 K1 45.18(7) 2_666 1_556 ?
O7 V1 K1 43.66(7) 1_556 1_556 ?
O2 V1 K1 101.71(7) . 1_556 ?
O9 V1 K1 136.91(8) . 1_556 ?
K1 V1 K1 85.62(2) 1_456 1_556 ?
K1 V1 K1 62.27(2) 2_666 1_556 ?
O8 B1 O4 105.0(3) . 2_566 ?
O8 B1 O9 112.0(3) . . ?
O4 B1 O9 110.4(3) 2_566 . ?
O8 B1 O3 109.6(3) . . ?
O4 B1 O3 112.7(3) 2_566 . ?
O9 B1 O3 107.3(3) . . ?
O1 P1 O2 112.08(13) . 2_566 ?
O1 P1 O3 105.32(13) . . ?
O2 P1 O3 110.43(13) 2_566 . ?
O1 P1 O4 109.72(13) . . ?
O2 P1 O4 111.26(13) 2_566 . ?
O3 P1 O4 107.78(14) . . ?
O1 P1 K1 56.03(9) . . ?
O2 P1 K1 110.96(10) 2_566 . ?
O3 P1 K1 52.52(9) . . ?
O4 P1 K1 137.61(9) . . ?
O1 P1 K1 56.32(9) . 2_665 ?
O2 P1 K1 56.74(9) 2_566 2_665 ?
O3 P1 K1 114.15(10) . 2_665 ?
O4 P1 K1 137.93(10) . 2_665 ?
K1 P1 K1 72.00(3) . 2_665 ?
O5 P2 O6 112.31(14) 1_545 . ?
O5 P2 O7 112.42(13) 1_545 . ?
O6 P2 O7 109.53(14) . . ?
O5 P2 O8 105.76(13) 1_545 . ?
O6 P2 O8 109.66(14) . . ?
O7 P2 O8 106.94(14) . . ?
O5 P2 K1 88.63(10) 1_545 1_455 ?
O6 P2 K1 158.79(10) . 1_455 ?
O7 P2 K1 56.35(9) . 1_455 ?
O8 P2 K1 65.37(9) . 1_455 ?
O5 P2 K1 155.55(10) 1_545 . ?
O6 P2 K1 59.60(9) . . ?
O7 P2 K1 56.97(9) . . ?
O8 P2 K1 98.60(9) . . ?
K1 P2 K1 99.91(3) 1_455 . ?
P1 O1 V1 146.09(16) . 2_666 ?
P1 O1 K1 98.64(11) . . ?
V1 O1 K1 105.05(9) 2_666 . ?
P1 O1 K1 98.40(11) . 2_665 ?
V1 O1 K1 105.91(9) 2_666 2_665 ?
K1 O1 K1 88.81(7) . 2_665 ?
P1 O2 V1 123.20(14) 2_566 . ?
P1 O2 K1 126.27(13) 2_566 2_666 ?
V1 O2 K1 108.02(9) . 2_666 ?
P1 O2 K1 97.66(11) 2_566 1_456 ?
V1 O2 K1 90.86(8) . 1_456 ?
K1 O2 K1 96.65(8) 2_666 1_456 ?
B1 O3 P1 133.4(2) . . ?
B1 O3 K1 122.56(19) . . ?
P1 O3 K1 101.67(11) . . ?
B1 O4 P1 132.1(2) 2_566 . ?
P2 O5 V1 149.34(16) 1_565 2_566 ?
P2 O5 K1 121.75(12) 1_565 2_665 ?
V1 O5 K1 88.87(8) 2_566 2_665 ?
P2 O6 V1 139.32(15) . 2_656 ?
P2 O6 K1 93.88(11) . . ?
V1 O6 K1 116.55(10) 2_656 . ?
P2 O7 V1 133.71(15) . 1_554 ?
P2 O7 K1 96.51(11) . 1_455 ?
V1 O7 K1 96.23(9) 1_554 1_455 ?
P2 O7 K1 96.60(10) . . ?
V1 O7 K1 107.61(10) 1_554 . ?
K1 O7 K1 131.10(9) 1_455 . ?
B1 O8 P2 131.4(2) . . ?
B1 O8 K1 107.57(18) . 1_455 ?
P2 O8 K1 86.81(10) . 1_455 ?
B1 O9 V1 131.9(2) . . ?
B1 O9 H9 110(3) . . ?
V1 O9 H9 112(3) . . ?

loop_
_geom_bond_atom_site_label_1
_geom_bond_atom_site_label_2
_geom_bond_distance
_geom_bond_site_symmetry_2
_geom_bond_publ_flag
K1 O7 2.792(2) 1_655 ?
K1 O2 2.798(2) 2_666 ?
K1 O3 2.821(3) . ?
K1 O7 2.881(2) . ?
K1 O1 2.921(3) . ?
K1 O1 2.935(2) 2_665 ?
K1 O2 2.944(3) 1_654 ?
K1 O6 2.952(3) . ?
K1 O8 3.034(3) 1_655 ?
K1 O5 3.074(3) 2_665 ?
K1 P2 3.3321(11) 1_655 ?
K1 P2 3.4142(11) . ?
V1 O5 1.957(2) 2_566 ?
V1 O6 1.979(2) 2_656 ?
V1 O1 2.000(2) 2_666 ?
V1 O7 2.007(2) 1_556 ?
V1 O2 2.047(2) . ?
V1 O9 2.059(3) . ?
V1 K1 3.6111(10) 1_456 ?
V1 K1 3.9450(14) 2_666 ?
V1 K1 3.9787(10) 1_556 ?
B1 O8 1.454(4) . ?
B1 O4 1.463(4) 2_566 ?
B1 O9 1.469(4) . ?
B1 O3 1.477(4) . ?
P1 O1 1.506(2) . ?
P1 O2 1.521(2) 2_566 ?
P1 O3 1.548(2) . ?
P1 O4 1.551(3) . ?
P1 K1 3.4891(12) 2_665 ?
P2 O5 1.512(2) 1_545 ?
P2 O6 1.528(2) . ?
P2 O7 1.530(2) . ?
P2 O8 1.558(3) . ?
P2 K1 3.3321(11) 1_455 ?
O1 V1 2.000(2) 2_666 ?
O1 K1 2.935(2) 2_665 ?
O2 P1 1.521(2) 2_566 ?
O2 K1 2.798(2) 2_666 ?
O2 K1 2.944(3) 1_456 ?
O4 B1 1.463(4) 2_566 ?
O5 P2 1.512(2) 1_565 ?
O5 V1 1.957(2) 2_566 ?
O5 K1 3.074(3) 2_665 ?
O6 V1 1.979(2) 2_656 ?
O7 V1 2.007(2) 1_554 ?
O7 K1 2.792(2) 1_455 ?
O8 K1 3.034(3) 1_455 ?
O9 H9 0.881(19) . ?
